data_7247800
loop_
_publ_author_name
'Khurshid, Afshan'
'Tanveer, Tania'
'Hafeez, Komal'
'Ahmed, Maqsood'
'Akhtar, Zareen'
'Zafar, M. Naveed'

_publ_section_title
;
 Palladium-anchored donor-flexible pyridylidene amide (PYA)
 electrocatalysts for CO2 reduction
;
_journal_issue 49
_journal_name_full 'RSC Advances'
_journal_page_first 34817
_journal_page_last 34825
_journal_paper_doi 10.1039/D3RA06477H
_journal_volume 13
_journal_year 2023
_chemical_formula_moiety '2(I), C21 H23 N5 O2, H2 O'
_chemical_formula_sum 'C21 H25 I2 N5 O3'
_chemical_formula_weight 649.26
_space_group_crystal_system monoclinic
_space_group_IT_number 14
_space_group_name_Hall '-P 2ybc'
_space_group_name_H-M_alt 'P 1 21/c 1'
_atom_sites_solution_hydrogens mixed
_atom_sites_solution_primary direct
_audit_creation_date 2023-07-15
_audit_creation_method
;FinalCif V118 by Daniel Kratzert, Freiburg 2023,
https://dkratzert.de/finalcif.html
;
_audit_update_record
;
2023-07-15 deposited with the CCDC.	2023-11-15 downloaded from the CCDC.
;
_cell_angle_alpha 90
_cell_angle_beta 110.401(2)
_cell_angle_gamma 90
_cell_formula_units_Z 4
_cell_length_a 15.8789(13)
_cell_length_b 10.7830(9)
_cell_length_c 15.3311(11)
_cell_measurement_reflns_used 9960
_cell_measurement_temperature 293(2)
_cell_measurement_theta_max 25.45
_cell_measurement_theta_min 2.33
_cell_volume 2460.4(3)
_computing_cell_refinement 'SAINT V8.38A (Bruker, 2018)'
_computing_data_reduction 'SAINT V8.38A (Bruker, 2018)'
_computing_molecular_graphics 'Olex2 1.5 (Dolomanov et al., 2009)'
_computing_publication_material 'Olex2 1.5 (Dolomanov et al., 2009)'
_computing_structure_refinement 'SHELXL 2018/3 (Sheldrick, 2015)'
_computing_structure_solution 'SHELXT 2014/5 (Sheldrick, 2014)'
_diffrn_ambient_environment N~2~
_diffrn_ambient_temperature 293(2)
_diffrn_detector CPAD
_diffrn_detector_area_resol_mean 7.41
_diffrn_detector_type 'Bruker PHOTON II'
_diffrn_measured_fraction_theta_full 0.977
_diffrn_measured_fraction_theta_max 0.977
_diffrn_measurement_device 'Four-circle diffractometer'
_diffrn_measurement_device_type 'Bruker D8 VENTURE dual wavelength Mo/Cu'
_diffrn_measurement_method '\w and \f scans'
_diffrn_measurement_specimen_support 'MiTeGen micromount'
_diffrn_radiation_monochromator 'mirror optics'
_diffrn_radiation_probe x-ray
_diffrn_radiation_type MoK\a
_diffrn_radiation_wavelength 0.71073
_diffrn_reflns_av_unetI/netI 0.0323
_diffrn_reflns_Laue_measured_fraction_full 0.977
_diffrn_reflns_Laue_measured_fraction_max 0.977
_diffrn_reflns_limit_h_max 18
_diffrn_reflns_limit_h_min -19
_diffrn_reflns_limit_k_max 13
_diffrn_reflns_limit_k_min 0
_diffrn_reflns_limit_l_max 18
_diffrn_reflns_limit_l_min 0
_diffrn_reflns_number 4582
_diffrn_reflns_point_group_measured_fraction_full 0.977
_diffrn_reflns_point_group_measured_fraction_max 0.977
_diffrn_reflns_theta_full 25.242
_diffrn_reflns_theta_max 25.707
_diffrn_reflns_theta_min 2.332
_diffrn_source 'microfocus sealed X-ray tube'
_diffrn_source_type 'Incoatec I\ms'
_exptl_absorpt_coefficient_mu 2.587
_exptl_absorpt_correction_T_max 0.7453
_exptl_absorpt_correction_T_min 0.6050
_exptl_absorpt_correction_type none
_exptl_absorpt_process_details
;
SADABS-2016/2 (Bruker,2016/2) was used for absorption correction.
wR2(int) was 0.1173 before and 0.0725 after correction.
The Ratio of minimum to maximum transmission is 0.8118.
The \l/2 correction factor is Not present.
;
_exptl_crystal_colour yellow
_exptl_crystal_density_diffrn 1.753
_exptl_crystal_description block
_exptl_crystal_F_000 1264
_exptl_crystal_size_max 0.32
_exptl_crystal_size_mid 0.24
_exptl_crystal_size_min 0.22
_refine_diff_density_max 3.480
_refine_diff_density_min -1.080
_refine_diff_density_rms 0.219
_refine_ls_extinction_method none
_refine_ls_goodness_of_fit_ref 1.071
_refine_ls_hydrogen_treatment constr
_refine_ls_matrix_type full
_refine_ls_number_parameters 286
_refine_ls_number_reflns 4582
_refine_ls_number_restraints 0
_refine_ls_restrained_S_all 1.071
_refine_ls_R_factor_all 0.1066
_refine_ls_R_factor_gt 0.0880
_refine_ls_shift/su_max 0.000
_refine_ls_shift/su_mean 0.000
_refine_ls_structure_factor_coef Fsqd
_refine_ls_weighting_details 'w=1/[\s^2^(Fo^2^)+(0.1577P)^2^+34.7324P] where P=(Fo^2^+2Fc^2^)/3'
_refine_ls_weighting_scheme calc
_refine_ls_wR_factor_gt 0.2703
_refine_ls_wR_factor_ref 0.2946
_reflns_Friedel_coverage 0.000
_reflns_number_gt 3651
_reflns_number_total 4582
_reflns_threshold_expression 'I > 2\s(I)'
_cod_data_source_file d3ra06477h2.cif
_cod_data_source_block 2d_komal_naveedzafar_qau_0ma_a_a
_cod_depositor_comments
;
The following automatic conversions were performed:

data item '_diffrn_radiation_probe' value 'X-ray' was changed to
'x-ray' in accordance with the
/home/data/users/saulius/crontab/automatic-downloads/rss-feeds/RSC/lib/dictionaries/cif_core.dic
dictionary named 'cif_core.dic' version 2.4.2 last updated on
2011-04-26.

Automatic conversion script
Id: cif_fix_values 8170 2020-07-09 18:12:32Z antanas 
;
_cod_database_code 7247800
_olex2_refinement_description
;
1. Twinned data refinement
 Scales: 0.893(3)
 0.107(3)
2. Fixed Uiso
 At 1.2 times of:
  All C(H) groups, All C(H,H) groups, All N(H) groups
 At 1.5 times of:
  All C(H,H,H) groups, All O(H,H) groups
3.a Free rotating group:
 O3(H3A,H3B)
3.b Secondary CH2 refined with riding coordinates:
 C2(H2A,H2B), C20(H20A,H20B)
3.c Aromatic/amide H refined with riding coordinates:
 N2(H2), N4(H4), C6(H6), C12(H12), C18(H18), C7(H7), C3(H3), C10(H10), C4(H4A),
  C19(H19), C11(H11), C16(H16), C17(H17)
3.d Idealised Me refined as rotating group:
 C1(H1A,H1B,H1C), C21(H21A,H21B,H21C)
;
_olex2_submission_special_instructions 'No special instructions were received'
_shelx_shelxl_version_number 2018/3
_shelx_space_group_comment
;
The symmetry employed for this shelxl refinement is uniquely defined
by the following loop, which should always be used as a source of
symmetry information in preference to the above space-group names.
They are only intended as comments.
;
_shelx_estimated_absorpt_t_min 0.492
_shelx_estimated_absorpt_t_max 0.600
_diffrn_measurement_ambient_temperature_device_make 'Oxford Cobra Cryo device'

loop_
_space_group_symop_operation_xyz
'x, y, z'
'-x, y+1/2, -z+1/2'
'-x, -y, -z'
'x, -y-1/2, z-1/2'

loop_
_atom_site_label
_atom_site_type_symbol
_atom_site_fract_x
_atom_site_fract_y
_atom_site_fract_z
_atom_site_U_iso_or_equiv
_atom_site_adp_type
_atom_site_occupancy
_atom_site_site_symmetry_order
_atom_site_calc_flag
_atom_site_refinement_flags_posn
_atom_site_refinement_flags_adp
_atom_site_refinement_flags_occupancy
_atom_site_disorder_assembly
_atom_site_disorder_group
I1 I 0.55688(6) 0.46728(9) 0.80604(6) 0.0549(3) Uani 1 1 d . . . . .
I2 I -0.05738(8) 0.43444(13) 0.78428(10) 0.0796(4) Uani 1 1 d . . . . .
N2 N 0.5956(6) 0.7148(10) 0.6584(7) 0.047(2) Uani 1 1 d . . . . .
H2 H 0.555854 0.700066 0.683475 0.056 Uiso 1 1 calc R U . . .
N3 N 0.4253(6) 0.6475(9) 0.5786(7) 0.042(2) Uani 1 1 d . . . . .
N1 N 0.8398(7) 0.8348(10) 0.8418(8) 0.050(3) Uani 1 1 d . . . . .
O2 O 0.2034(6) 0.6052(12) 0.5721(7) 0.063(3) Uani 1 1 d . . . . .
N4 N 0.3326(7) 0.6102(10) 0.6978(8) 0.047(2) Uani 1 1 d . . . . .
H4 H 0.390150 0.612249 0.713921 0.056 Uiso 1 1 calc R U . . .
O1 O 0.6159(7) 0.7097(13) 0.5164(7) 0.071(3) Uani 1 1 d . . . . .
N5 N 0.2354(8) 0.5953(11) 0.9146(9) 0.057(3) Uani 1 1 d . . . . .
C14 C 0.2839(9) 0.6131(12) 0.6035(9) 0.047(3) Uani 1 1 d . . . . .
C9 C 0.4712(8) 0.6565(11) 0.5216(9) 0.046(3) Uani 1 1 d . . . . .
C6 C 0.6881(8) 0.7790(13) 0.8103(10) 0.051(3) Uani 1 1 d . . . . .
H6 H 0.639660 0.769631 0.830574 0.061 Uiso 1 1 calc R U . . .
C15 C 0.2976(8) 0.6043(12) 0.7688(9) 0.044(3) Uani 1 1 d . . . . .
C12 C 0.2981(9) 0.5927(13) 0.4483(10) 0.054(3) Uani 1 1 d . . . . .
H12 H 0.238239 0.568171 0.424864 0.065 Uiso 1 1 calc R U . . .
C5 C 0.6787(7) 0.7528(11) 0.7177(9) 0.043(3) Uani 1 1 d . . . . .
C18 C 0.3236(9) 0.5671(15) 0.9273(10) 0.060(4) Uani 1 1 d . . . . .
H18 H 0.362383 0.545072 0.986295 0.072 Uiso 1 1 calc R U . . .
C7 C 0.7691(8) 0.8185(13) 0.8699(9) 0.050(3) Uani 1 1 d . . . . .
H7 H 0.775856 0.834645 0.931507 0.060 Uiso 1 1 calc R U . . .
C2 C 0.9297(9) 0.8797(14) 0.9061(12) 0.064(4) Uani 1 1 d . . . . .
H2A H 0.954075 0.938615 0.873368 0.077 Uiso 1 1 calc R U . . .
H2B H 0.922006 0.922234 0.958586 0.077 Uiso 1 1 calc R U . . .
C13 C 0.3389(8) 0.6171(11) 0.5412(10) 0.048(3) Uani 1 1 d . . . . .
C8 C 0.5692(8) 0.6981(12) 0.5650(9) 0.048(3) Uani 1 1 d . . . . .
C3 C 0.8327(9) 0.8078(15) 0.7556(11) 0.062(4) Uani 1 1 d . . . . .
H3 H 0.882861 0.816802 0.738112 0.074 Uiso 1 1 calc R U . . .
C10 C 0.4354(9) 0.6337(13) 0.4268(9) 0.053(3) Uani 1 1 d . . . . .
H10 H 0.470666 0.637904 0.389525 0.064 Uiso 1 1 calc R U . . .
C4 C 0.7538(8) 0.7668(14) 0.6909(10) 0.054(3) Uani 1 1 d . . . . .
H4A H 0.750280 0.748661 0.630393 0.065 Uiso 1 1 calc R U . . .
C19 C 0.3542(9) 0.5708(14) 0.8577(9) 0.054(3) Uani 1 1 d . . . . .
H19 H 0.413852 0.550960 0.868034 0.065 Uiso 1 1 calc R U . . .
C11 C 0.3461(10) 0.6048(14) 0.3904(10) 0.059(4) Uani 1 1 d . . . . .
H11 H 0.318364 0.593472 0.326633 0.071 Uiso 1 1 calc R U . . .
C16 C 0.2093(9) 0.6357(14) 0.7555(10) 0.056(3) Uani 1 1 d . . . . .
H16 H 0.170552 0.661642 0.697611 0.067 Uiso 1 1 calc R U . . .
C17 C 0.1806(10) 0.6275(15) 0.8298(11) 0.060(3) Uani 1 1 d . . . . .
H17 H 0.120811 0.645061 0.820876 0.072 Uiso 1 1 calc R U . . .
C1 C 0.9928(10) 0.7782(19) 0.9401(15) 0.086(6) Uani 1 1 d . . . . .
H1A H 1.003613 0.739207 0.888697 0.129 Uiso 1 1 calc R U . . .
H1B H 0.968234 0.718552 0.971135 0.129 Uiso 1 1 calc R U . . .
H1C H 1.048399 0.809690 0.983022 0.129 Uiso 1 1 calc R U . . .
C20 C 0.2061(12) 0.5884(16) 0.9954(12) 0.068(4) Uani 1 1 d . . . . .
H20A H 0.153232 0.639758 0.984192 0.082 Uiso 1 1 calc R U . . .
H20B H 0.253231 0.620602 1.049791 0.082 Uiso 1 1 calc R U . . .
C21 C 0.1849(16) 0.4585(19) 1.0139(15) 0.092(6) Uani 1 1 d . . . . .
H21A H 0.222667 0.402229 0.995838 0.138 Uiso 1 1 calc R U . . .
H21B H 0.123023 0.440986 0.978732 0.138 Uiso 1 1 calc R U . . .
H21C H 0.195208 0.448750 1.079062 0.138 Uiso 1 1 calc R U . . .
O3 O 0.0868(19) 0.338(2) 0.3889(16) 0.135(7) Uani 1 1 d G . . . .
H3A H 0.106357 0.399846 0.424251 0.203 Uiso 1 1 d G U . . .
H3B H 0.036299 0.361217 0.350758 0.203 Uiso 1 1 d G U . . .

loop_
_atom_site_aniso_label
_atom_site_aniso_U_11
_atom_site_aniso_U_22
_atom_site_aniso_U_33
_atom_site_aniso_U_23
_atom_site_aniso_U_13
_atom_site_aniso_U_12
I1 0.0455(5) 0.0676(6) 0.0481(5) 0.0099(4) 0.0118(4) 0.0035(4)
I2 0.0642(7) 0.0798(8) 0.0908(9) -0.0123(6) 0.0218(6) -0.0073(5)
N2 0.033(5) 0.057(6) 0.047(6) -0.003(5) 0.009(4) -0.006(4)
N3 0.037(5) 0.040(5) 0.040(5) -0.001(4) 0.003(4) 0.000(4)
N1 0.035(5) 0.043(5) 0.066(7) 0.000(5) 0.008(5) 0.000(4)
O2 0.031(4) 0.094(8) 0.055(5) 0.014(5) 0.004(4) -0.003(5)
N4 0.033(5) 0.046(6) 0.053(6) -0.003(5) 0.005(4) -0.001(4)
O1 0.055(6) 0.104(9) 0.056(6) 0.006(6) 0.021(5) -0.009(6)
N5 0.050(6) 0.058(7) 0.063(7) 0.001(6) 0.021(6) 0.010(5)
C14 0.048(7) 0.042(6) 0.044(6) 0.008(5) 0.007(5) 0.005(5)
C9 0.043(6) 0.033(6) 0.053(7) 0.001(5) 0.004(5) 0.003(5)
C6 0.037(6) 0.058(8) 0.057(7) 0.009(6) 0.015(6) 0.000(5)
C15 0.031(5) 0.049(7) 0.045(6) 0.000(5) 0.004(5) -0.005(5)
C12 0.042(7) 0.048(7) 0.058(8) -0.004(6) 0.000(6) -0.005(5)
C5 0.031(5) 0.043(6) 0.049(6) 0.010(5) 0.009(5) -0.003(5)
C18 0.042(7) 0.077(10) 0.047(7) 0.004(7) -0.001(6) 0.010(6)
C7 0.038(6) 0.056(7) 0.049(7) 0.003(6) 0.008(5) -0.006(5)
C2 0.043(7) 0.054(8) 0.083(10) -0.013(7) 0.007(7) -0.014(6)
C13 0.040(6) 0.035(6) 0.057(7) 0.010(5) 0.004(5) 0.001(5)
C8 0.039(6) 0.050(7) 0.049(7) 0.006(5) 0.009(5) -0.001(5)
C3 0.042(7) 0.075(10) 0.072(10) -0.009(8) 0.026(7) -0.007(7)
C10 0.054(7) 0.058(8) 0.042(6) 0.018(6) 0.009(6) 0.006(6)
C4 0.039(6) 0.065(8) 0.061(8) -0.008(7) 0.021(6) -0.004(6)
C19 0.036(6) 0.069(9) 0.046(7) 0.000(6) 0.000(5) 0.010(6)
C11 0.058(8) 0.064(9) 0.041(7) -0.007(6) -0.001(6) -0.001(7)
C16 0.038(6) 0.061(8) 0.060(8) 0.010(7) 0.007(6) 0.004(6)
C17 0.050(7) 0.072(9) 0.060(8) -0.005(7) 0.022(7) 0.004(7)
C1 0.043(8) 0.091(13) 0.100(14) -0.012(11) -0.004(8) 0.006(8)
C20 0.063(9) 0.074(10) 0.069(10) 0.003(8) 0.025(8) 0.015(8)
C21 0.115(17) 0.092(14) 0.082(13) -0.006(10) 0.049(13) -0.028(12)
O3 0.19(2) 0.121(15) 0.116(15) 0.000(11) 0.082(14) 0.021(14)

loop_
_atom_type_symbol
_atom_type_description
_atom_type_scat_dispersion_real
_atom_type_scat_dispersion_imag
_atom_type_scat_source
C C 0.0033 0.0016 'International Tables Vol C Tables 4.2.6.8 and 6.1.1.4'
H H 0.0000 0.0000 'International Tables Vol C Tables 4.2.6.8 and 6.1.1.4'
I I -0.4742 1.8119 'International Tables Vol C Tables 4.2.6.8 and 6.1.1.4'
N N 0.0061 0.0033 'International Tables Vol C Tables 4.2.6.8 and 6.1.1.4'
O O 0.0106 0.0060 'International Tables Vol C Tables 4.2.6.8 and 6.1.1.4'

loop_
_geom_angle_atom_site_label_1
_geom_angle_atom_site_label_2
_geom_angle_atom_site_label_3
_geom_angle
_geom_angle_site_symmetry_1
_geom_angle_site_symmetry_3
_geom_angle_publ_flag
C5 N2 H2 116.3 . . ?
C8 N2 H2 116.3 . . ?
C8 N2 C5 127.4(11) . . ?
C9 N3 C13 117.1(11) . . ?
C7 N1 C2 122.7(13) . . ?
C3 N1 C7 120.1(11) . . ?
C3 N1 C2 117.2(12) . . ?
C14 N4 H4 116.9 . . ?
C14 N4 C15 126.3(10) . . ?
C15 N4 H4 116.9 . . ?
C18 N5 C20 118.3(13) . . ?
C17 N5 C18 118.7(13) . . ?
C17 N5 C20 123.0(12) . . ?
O2 C14 N4 123.2(13) . . ?
O2 C14 C13 121.3(12) . . ?
N4 C14 C13 115.4(11) . . ?
N3 C9 C8 116.4(11) . . ?
N3 C9 C10 124.2(12) . . ?
C10 C9 C8 119.4(12) . . ?
C5 C6 H6 120.5 . . ?
C7 C6 H6 120.5 . . ?
C7 C6 C5 118.9(12) . . ?
N4 C15 C19 118.9(11) . . ?
N4 C15 C16 122.4(12) . . ?
C16 C15 C19 118.7(13) . . ?
C13 C12 H12 120.3 . . ?
C11 C12 H12 120.3 . . ?
C11 C12 C13 119.3(12) . . ?
N2 C5 C6 117.8(11) . . ?
N2 C5 C4 123.8(12) . . ?
C4 C5 C6 118.4(11) . . ?
N5 C18 H18 119.3 . . ?
C19 C18 N5 121.4(13) . . ?
C19 C18 H18 119.3 . . ?
N1 C7 C6 121.7(13) . . ?
N1 C7 H7 119.1 . . ?
C6 C7 H7 119.1 . . ?
N1 C2 H2A 109.3 . . ?
N1 C2 H2B 109.3 . . ?
H2A C2 H2B 107.9 . . ?
C1 C2 N1 111.8(13) . . ?
C1 C2 H2A 109.3 . . ?
C1 C2 H2B 109.3 . . ?
N3 C13 C14 118.2(12) . . ?
N3 C13 C12 122.6(13) . . ?
C12 C13 C14 119.2(11) . . ?
N2 C8 C9 112.9(11) . . ?
O1 C8 N2 126.8(12) . . ?
O1 C8 C9 120.3(12) . . ?
N1 C3 H3 118.9 . . ?
N1 C3 C4 122.2(13) . . ?
C4 C3 H3 118.9 . . ?
C9 C10 H10 121.4 . . ?
C11 C10 C9 117.2(13) . . ?
C11 C10 H10 121.4 . . ?
C5 C4 H4A 120.7 . . ?
C3 C4 C5 118.6(13) . . ?
C3 C4 H4A 120.7 . . ?
C15 C19 H19 119.8 . . ?
C18 C19 C15 120.4(13) . . ?
C18 C19 H19 119.8 . . ?
C12 C11 C10 119.5(13) . . ?
C12 C11 H11 120.2 . . ?
C10 C11 H11 120.2 . . ?
C15 C16 H16 120.8 . . ?
C17 C16 C15 118.4(13) . . ?
C17 C16 H16 120.8 . . ?
N5 C17 C16 122.3(13) . . ?
N5 C17 H17 118.9 . . ?
C16 C17 H17 118.9 . . ?
C2 C1 H1A 109.5 . . ?
C2 C1 H1B 109.5 . . ?
C2 C1 H1C 109.5 . . ?
H1A C1 H1B 109.5 . . ?
H1A C1 H1C 109.5 . . ?
H1B C1 H1C 109.5 . . ?
N5 C20 H20A 109.3 . . ?
N5 C20 H20B 109.3 . . ?
N5 C20 C21 111.6(15) . . ?
H20A C20 H20B 108.0 . . ?
C21 C20 H20A 109.3 . . ?
C21 C20 H20B 109.3 . . ?
C20 C21 H21A 109.5 . . ?
C20 C21 H21B 109.5 . . ?
C20 C21 H21C 109.5 . . ?
H21A C21 H21B 109.5 . . ?
H21A C21 H21C 109.5 . . ?
H21B C21 H21C 109.5 . . ?
H3A O3 H3B 104.5 . . ?

loop_
_geom_bond_atom_site_label_1
_geom_bond_atom_site_label_2
_geom_bond_distance
_geom_bond_site_symmetry_2
_geom_bond_publ_flag
N2 H2 0.8600 . ?
N2 C5 1.378(15) . ?
N2 C8 1.357(16) . ?
N3 C9 1.323(17) . ?
N3 C13 1.331(15) . ?
N1 C7 1.346(17) . ?
N1 C2 1.504(16) . ?
N1 C3 1.320(19) . ?
O2 C14 1.201(16) . ?
N4 H4 0.8600 . ?
N4 C14 1.381(16) . ?
N4 C15 1.386(17) . ?
O1 C8 1.227(16) . ?
N5 C18 1.379(18) . ?
N5 C17 1.33(2) . ?
N5 C20 1.47(2) . ?
C14 C13 1.50(2) . ?
C9 C8 1.532(17) . ?
C9 C10 1.385(19) . ?
C6 H6 0.9300 . ?
C6 C5 1.403(19) . ?
C6 C7 1.361(18) . ?
C15 C19 1.394(17) . ?
C15 C16 1.386(18) . ?
C12 H12 0.9300 . ?
C12 C13 1.37(2) . ?
C12 C11 1.36(2) . ?
C5 C4 1.398(17) . ?
C18 H18 0.9300 . ?
C18 C19 1.32(2) . ?
C7 H7 0.9300 . ?
C2 H2A 0.9700 . ?
C2 H2B 0.9700 . ?
C2 C1 1.45(2) . ?
C3 H3 0.9300 . ?
C3 C4 1.37(2) . ?
C10 H10 0.9300 . ?
C10 C11 1.37(2) . ?
C4 H4A 0.9300 . ?
C19 H19 0.9300 . ?
C11 H11 0.9300 . ?
C16 H16 0.9300 . ?
C16 C17 1.37(2) . ?
C17 H17 0.9300 . ?
C1 H1A 0.9600 . ?
C1 H1B 0.9600 . ?
C1 H1C 0.9600 . ?
C20 H20A 0.9700 . ?
C20 H20B 0.9700 . ?
C20 C21 1.49(3) . ?
C21 H21A 0.9600 . ?
C21 H21B 0.9600 . ?
C21 H21C 0.9600 . ?
O3 H3A 0.8498 . ?
O3 H3B 0.8500 . ?

loop_
_geom_torsion_atom_site_label_1
_geom_torsion_atom_site_label_2
_geom_torsion_atom_site_label_3
_geom_torsion_atom_site_label_4
_geom_torsion
_geom_torsion_site_symmetry_1
_geom_torsion_site_symmetry_2
_geom_torsion_site_symmetry_3
_geom_torsion_site_symmetry_4
_geom_torsion_publ_flag
N2 C5 C4 C3 178.6(14) . . . . ?
N3 C9 C8 N2 2.6(16) . . . . ?
N3 C9 C8 O1 -179.4(13) . . . . ?
N3 C9 C10 C11 3(2) . . . . ?
N1 C3 C4 C5 0(2) . . . . ?
O2 C14 C13 N3 168.4(13) . . . . ?
O2 C14 C13 C12 -9.9(19) . . . . ?
N4 C14 C13 N3 -16.0(16) . . . . ?
N4 C14 C13 C12 165.7(12) . . . . ?
N4 C15 C19 C18 178.4(14) . . . . ?
N4 C15 C16 C17 -179.8(13) . . . . ?
N5 C18 C19 C15 0(2) . . . . ?
C14 N4 C15 C19 163.9(13) . . . . ?
C14 N4 C15 C16 -19(2) . . . . ?
C9 N3 C13 C14 -176.7(10) . . . . ?
C9 N3 C13 C12 1.6(18) . . . . ?
C9 C10 C11 C12 -4(2) . . . . ?
C6 C5 C4 C3 -1(2) . . . . ?
C15 N4 C14 O2 -3(2) . . . . ?
C15 N4 C14 C13 -178.9(12) . . . . ?
C15 C16 C17 N5 3(2) . . . . ?
C5 N2 C8 O1 3(2) . . . . ?
C5 N2 C8 C9 -179.4(11) . . . . ?
C5 C6 C7 N1 1(2) . . . . ?
C18 N5 C17 C16 -1(2) . . . . ?
C18 N5 C20 C21 -81(2) . . . . ?
C7 N1 C2 C1 99.9(18) . . . . ?
C7 N1 C3 C4 2(2) . . . . ?
C7 C6 C5 N2 -179.0(12) . . . . ?
C7 C6 C5 C4 1(2) . . . . ?
C2 N1 C7 C6 179.3(13) . . . . ?
C2 N1 C3 C4 -179.6(14) . . . . ?
C13 N3 C9 C8 176.9(10) . . . . ?
C13 N3 C9 C10 -1.5(18) . . . . ?
C13 C12 C11 C10 4(2) . . . . ?
C8 N2 C5 C6 172.1(13) . . . . ?
C8 N2 C5 C4 -8(2) . . . . ?
C8 C9 C10 C11 -175.8(12) . . . . ?
C3 N1 C7 C6 -3(2) . . . . ?
C3 N1 C2 C1 -78(2) . . . . ?
C10 C9 C8 N2 -178.9(11) . . . . ?
C10 C9 C8 O1 -1(2) . . . . ?
C19 C15 C16 C17 -3(2) . . . . ?
C11 C12 C13 N3 -3(2) . . . . ?
C11 C12 C13 C14 175.4(13) . . . . ?
C16 C15 C19 C18 1(2) . . . . ?
C17 N5 C18 C19 0(2) . . . . ?
C17 N5 C20 C21 99(2) . . . . ?
C20 N5 C18 C19 179.6(15) . . . . ?
C20 N5 C17 C16 178.8(15) . . . . ?

loop_
_twin_individual_id
_twin_individual_mass_fraction_refined
1 0.893(3)
2 0.107(3)
